data_4105694
loop_
_publ_author_name
'Masakazu Nambo'
'Yasutomo Segawa'
'Kenichiro Itami'

_publ_section_title
;
 Aziridinofullerene: A Versatile Platform for Functionalized Fullerenes
;
_journal_name_full 'Journal of the American Chemical Society'
_journal_page_first 2402
_journal_page_last 2405
_journal_paper_doi 10.1021/ja111213k
_journal_volume 133
_journal_year 2011
_chemical_formula_sum 'C145 H24 S6'
_chemical_formula_weight 1958.00
_chemical_name_systematic
; 
 ? 
;
_space_group_IT_number 14
_symmetry_cell_setting monoclinic
_symmetry_space_group_name_Hall '-P 2yab'
_symmetry_space_group_name_H-M 'P 1 21/a 1'
_atom_sites_solution_hydrogens geom
_atom_sites_solution_primary direct
_atom_sites_solution_secondary difmap
_audit_creation_method SHELXL-97
_cell_angle_alpha 90.00
_cell_angle_beta 95.426(4)
_cell_angle_gamma 90.00
_cell_formula_units_Z 2
_cell_length_a 9.976(3)
_cell_length_b 37.485(13)
_cell_length_c 10.185(4)
_cell_measurement_reflns_used 7616
_cell_measurement_temperature 103.1500
_cell_measurement_theta_max 25.3099
_cell_measurement_theta_min 3.0524
_cell_volume 3792(2)
_computing_cell_refinement 'RIGAKU CrystalClear'
_computing_data_collection 'RIGAKU CrystalClear'
_computing_data_reduction 'RIGAKU CrystalClear'
_computing_molecular_graphics ORTEP-III
_computing_structure_refinement 'SHELXL-97 (Sheldrick, 1997)'
_computing_structure_solution SIR-97
_diffrn_ambient_temperature 103(2)
_diffrn_measured_fraction_theta_full 0.996
_diffrn_measured_fraction_theta_max 0.996
_diffrn_measurement_device_type
;
Saturn70 CCD (4x4 bin mode) with MicroMax-007
;
_diffrn_radiation_monochromator graphite
_diffrn_radiation_source 'fine-focus sealed tube'
_diffrn_radiation_type MoK\a
_diffrn_radiation_wavelength 0.71070
_diffrn_reflns_av_R_equivalents 0.0788
_diffrn_reflns_av_sigmaI/netI 0.0855
_diffrn_reflns_limit_h_max 11
_diffrn_reflns_limit_h_min -10
_diffrn_reflns_limit_k_max 36
_diffrn_reflns_limit_k_min -44
_diffrn_reflns_limit_l_max 12
_diffrn_reflns_limit_l_min -12
_diffrn_reflns_number 23419
_diffrn_reflns_theta_full 25.00
_diffrn_reflns_theta_max 25.00
_diffrn_reflns_theta_min 3.05
_exptl_absorpt_coefficient_mu 0.257
_exptl_absorpt_correction_T_max 0.9974
_exptl_absorpt_correction_T_min 0.9747
_exptl_absorpt_correction_type multi-scan
_exptl_absorpt_process_details 'Jacobson, R. (1998) Private communication'
_exptl_crystal_colour Black
_exptl_crystal_density_diffrn 1.715
_exptl_crystal_description Platelet
_exptl_crystal_F_000 1980
_exptl_crystal_size_max 0.10
_exptl_crystal_size_mid 0.05
_exptl_crystal_size_min 0.01
_refine_diff_density_max 0.521
_refine_diff_density_min -0.424
_refine_diff_density_rms 0.084
_refine_ls_extinction_method none
_refine_ls_goodness_of_fit_ref 1.097
_refine_ls_hydrogen_treatment constr
_refine_ls_matrix_type full
_refine_ls_number_parameters 694
_refine_ls_number_reflns 6639
_refine_ls_number_restraints 18
_refine_ls_restrained_S_all 1.106
_refine_ls_R_factor_all 0.1291
_refine_ls_R_factor_gt 0.0846
_refine_ls_shift/su_max 0.001
_refine_ls_shift/su_mean 0.000
_refine_ls_structure_factor_coef Fsqd
_refine_ls_weighting_details 'calc w=1/[\s^2^(Fo^2^)+(0.0908P)^2^+4.4868P] where P=(Fo^2^+2Fc^2^)/3'
_refine_ls_weighting_scheme calc
_refine_ls_wR_factor_gt 0.1865
_refine_ls_wR_factor_ref 0.2144
_reflns_number_gt 4370
_reflns_number_total 6639
_reflns_threshold_expression >2sigma(I)
_cod_data_source_file ja111213k_si_002_1.cif
_cod_data_source_block 8c
_cod_database_code 4105694

loop_
_symmetry_equiv_pos_as_xyz
'x, y, z'
'-x+1/2, y+1/2, -z'
'-x, -y, -z'
'x-1/2, -y-1/2, z'

loop_
_atom_site_label
_atom_site_type_symbol
_atom_site_fract_x
_atom_site_fract_y
_atom_site_fract_z
_atom_site_U_iso_or_equiv
_atom_site_adp_type
_atom_site_occupancy
_atom_site_symmetry_multiplicity
_atom_site_calc_flag
_atom_site_refinement_flags
_atom_site_disorder_assembly
_atom_site_disorder_group
C1 C -0.3271(4) 0.39862(13) 0.2948(5) 0.0224(11) Uani 1 1 d . . .
C2 C -0.2933(5) 0.35671(13) 0.3004(5) 0.0233(11) Uani 1 1 d . . .
C3 C -0.1916(5) 0.34421(14) 0.2058(5) 0.0254(11) Uani 1 1 d . . .
C4 C -0.1288(5) 0.36697(13) 0.1265(5) 0.0246(11) Uani 1 1 d . . .
C5 C -0.1573(5) 0.40473(14) 0.1211(5) 0.0275(12) Uani 1 1 d . . .
C6 C -0.2523(5) 0.41983(14) 0.1935(5) 0.0267(12) Uani 1 1 d . . .
S1 S -0.02702(12) 0.34423(4) 0.02733(13) 0.0340(4) Uani 1 1 d . . .
C7 C -0.0688(5) 0.30371(15) 0.0922(5) 0.0338(13) Uani 1 1 d . . .
C8 C -0.1548(5) 0.30770(14) 0.1868(5) 0.0300(12) Uani 1 1 d . . .
H1 H -0.1871 0.2884 0.2352 0.036 Uiso 1 1 calc R . .
S2 S -0.09189(13) 0.43520(4) 0.01942(13) 0.0328(4) Uani 1 1 d . . .
C9 C -0.1959(5) 0.46873(15) 0.0695(5) 0.0351(13) Uani 1 1 d . . .
C10 C -0.2734(5) 0.45681(15) 0.1633(5) 0.0346(13) Uani 1 1 d . . .
H2 H -0.3350 0.4715 0.2043 0.042 Uiso 1 1 calc R . .
C11 C -0.0166(6) 0.26890(18) 0.0413(7) 0.0558(19) Uani 1 1 d . . .
H3 H -0.0552 0.2491 0.0901 0.067 Uiso 1 1 calc R . .
H4 H -0.0516 0.2664 -0.0525 0.067 Uiso 1 1 calc R . .
C12 C 0.1274(6) 0.26429(17) 0.0505(7) 0.0564(19) Uani 1 1 d . . .
H5 H 0.1667 0.2816 -0.0068 0.085 Uiso 1 1 calc R . .
H6 H 0.1487 0.2401 0.0227 0.085 Uiso 1 1 calc R . .
H7 H 0.1649 0.2680 0.1419 0.085 Uiso 1 1 calc R . .
C13 C -0.1891(6) 0.50590(16) 0.0126(6) 0.0453(15) Uani 1 1 d . . .
H8 H -0.1578 0.5226 0.0844 0.054 Uiso 1 1 calc R . .
H9 H -0.1216 0.5061 -0.0526 0.054 Uiso 1 1 calc R . .
C14 C -0.3194(6) 0.51898(15) -0.0522(6) 0.0421(15) Uani 1 1 d . . .
H10 H -0.3487 0.5034 -0.1268 0.063 Uiso 1 1 calc R . .
H11 H -0.3083 0.5434 -0.0840 0.063 Uiso 1 1 calc R . .
H12 H -0.3872 0.5188 0.0114 0.063 Uiso 1 1 calc R . .
C15 C -0.2993(5) 0.41781(13) 0.4294(5) 0.0234(11) Uani 1 1 d . . .
C16 C -0.2282(4) 0.40368(14) 0.5381(5) 0.0241(11) Uani 1 1 d . . .
C17 C -0.1986(4) 0.36518(14) 0.5438(5) 0.0271(12) Uani 1 1 d . . .
C18 C -0.2404(4) 0.34373(13) 0.4402(5) 0.0232(11) Uani 1 1 d . . .
C19 C -0.4785(5) 0.40692(13) 0.2667(4) 0.0229(11) Uani 1 1 d . . .
C20 C -0.5753(5) 0.38291(14) 0.2235(5) 0.0271(12) Uani 1 1 d . . .
C21 C -0.5451(5) 0.34432(15) 0.2276(5) 0.0282(12) Uani 1 1 d . . .
C22 C -0.4190(5) 0.33242(14) 0.2764(5) 0.0268(12) Uani 1 1 d . . .
C23 C -0.4047(5) 0.44346(13) 0.4458(5) 0.0276(12) Uani 1 1 d . . .
C24 C -0.5150(5) 0.43656(13) 0.3465(5) 0.0288(12) Uani 1 1 d . . .
C25 C -0.2976(5) 0.30921(13) 0.4656(5) 0.0271(12) Uani 1 1 d . . .
C26 C -0.4068(5) 0.30275(13) 0.3648(5) 0.0312(12) Uani 1 1 d . . .
C27 C -0.4312(5) 0.45454(13) 0.5715(5) 0.0302(12) Uani 1 1 d . . .
C28 C -0.3546(5) 0.44038(14) 0.6861(5) 0.0314(12) Uani 1 1 d . . .
C29 C -0.2563(5) 0.41456(15) 0.6693(5) 0.0288(12) Uani 1 1 d . . .
C30 C -0.2439(5) 0.38375(16) 0.7549(5) 0.0300(13) Uani 1 1 d . . .
C31 C -0.2083(4) 0.35321(16) 0.6778(5) 0.0298(13) Uani 1 1 d . . .
C32 C -0.2584(5) 0.31974(15) 0.7045(5) 0.0311(13) Uani 1 1 d . . .
C33 C -0.3048(5) 0.29710(14) 0.5944(5) 0.0313(13) Uani 1 1 d . . .
C34 C -0.5213(5) 0.28371(13) 0.3979(5) 0.0326(13) Uani 1 1 d . . .
C35 C -0.6534(5) 0.29604(14) 0.3451(6) 0.0353(13) Uani 1 1 d . . .
C36 C -0.6629(5) 0.32529(17) 0.2625(5) 0.0360(14) Uani 1 1 d . . .
C37 C -0.7675(5) 0.35162(17) 0.2790(5) 0.0377(15) Uani 1 1 d . . .
C38 C -0.7139(5) 0.38696(16) 0.2538(5) 0.0345(13) Uani 1 1 d . . .
C39 C -0.7499(5) 0.41612(16) 0.3272(5) 0.0354(14) Uani 1 1 d . . .
C40 C -0.4255(5) 0.27797(13) 0.6285(6) 0.0345(13) Uani 1 1 d . . .
C41 C -0.5303(6) 0.27139(13) 0.5319(6) 0.0338(13) Uani 1 1 d . . .
C42 C -0.6740(5) 0.45307(14) 0.5063(6) 0.0345(13) Uani 1 1 d . . .
C43 C -0.5701(6) 0.45962(13) 0.6018(6) 0.0333(13) Uani 1 1 d . . .
C44 C -0.5776(6) 0.44776(13) 0.7361(5) 0.0342(13) Uani 1 1 d . . .
C45 C -0.4466(5) 0.43534(15) 0.7874(5) 0.0361(14) Uani 1 1 d . . .
C46 C -0.4327(5) 0.40575(16) 0.8695(5) 0.0341(13) Uani 1 1 d . . .
C47 C -0.3293(5) 0.37930(16) 0.8527(5) 0.0341(14) Uani 1 1 d . . .
C48 C -0.3838(5) 0.34455(16) 0.8788(5) 0.0314(13) Uani 1 1 d . . .
C49 C -0.3489(5) 0.31520(16) 0.8064(5) 0.0356(14) Uani 1 1 d . . .
C50 C -0.4508(5) 0.28955(14) 0.7590(5) 0.0337(13) Uani 1 1 d . . .
C51 C -0.6676(6) 0.27663(14) 0.5626(6) 0.0377(14) Uani 1 1 d . . .
C52 C -0.7442(5) 0.29094(14) 0.4465(5) 0.0333(13) Uani 1 1 d . . .
C53 C -0.8427(5) 0.31647(16) 0.4616(6) 0.0352(14) Uani 1 1 d . . .
C54 C -0.8563(5) 0.34720(17) 0.3752(5) 0.0362(14) Uani 1 1 d . . .
C55 C -0.8918(5) 0.37775(17) 0.4517(5) 0.0360(14) Uani 1 1 d . . .
C56 C -0.8410(5) 0.41141(16) 0.4281(6) 0.0368(14) Uani 1 1 d . . .
C57 C -0.7928(5) 0.43422(15) 0.5392(6) 0.0361(14) Uani 1 1 d . . .
C58 C -0.6918(5) 0.42962(14) 0.7686(5) 0.0326(13) Uani 1 1 d . . .
C59 C -0.8019(5) 0.42252(15) 0.6677(6) 0.0364(14) Uani 1 1 d . . .
C60 C -0.5517(5) 0.38679(15) 0.9043(5) 0.0323(13) Uani 1 1 d . . .
C61 C -0.5206(5) 0.34911(16) 0.9097(5) 0.0324(13) Uani 1 1 d . . .
C62 C -0.8712(5) 0.32799(14) 0.5914(6) 0.0310(13) Uani 1 1 d . . .
C63 C -0.5825(5) 0.29416(14) 0.7897(5) 0.0313(13) Uani 1 1 d . . .
C64 C -0.6943(5) 0.28757(14) 0.6879(5) 0.0312(13) Uani 1 1 d . . .
C65 C -0.7975(5) 0.31351(14) 0.7046(5) 0.0316(13) Uani 1 1 d . . .
C66 C -0.6184(5) 0.32460(15) 0.8659(5) 0.0303(12) Uani 1 1 d . . .
C67 C -0.8581(5) 0.38792(15) 0.6923(5) 0.0299(12) Uani 1 1 d . . .
C68 C -0.6789(5) 0.39854(15) 0.8547(5) 0.0324(13) Uani 1 1 d . . .
C69 C -0.7805(5) 0.37294(14) 0.8087(5) 0.0287(12) Uani 1 1 d . . .
C70 C -0.7515(5) 0.33666(14) 0.8134(5) 0.0281(12) Uani 1 1 d . . .
C71 C -0.6476(5) 0.44199(14) 0.3755(6) 0.0332(13) Uani 1 1 d . . .
C72 C -0.8999(4) 0.36576(16) 0.5862(5) 0.0309(13) Uani 1 1 d . . .
C73 C 0.0000 0.5000 0.5000 0.053(3) Uani 1 2 d S . .
S3 S 0.0255(12) 0.5106(3) 0.6442(7) 0.066(3) Uani 0.333(11) 1 d PU A 2
S4 S -0.0452(6) 0.49610(14) 0.6432(4) 0.0661(15) Uani 0.667(11) 1 d PU A 1

loop_
_atom_site_aniso_label
_atom_site_aniso_U_11
_atom_site_aniso_U_22
_atom_site_aniso_U_33
_atom_site_aniso_U_23
_atom_site_aniso_U_13
_atom_site_aniso_U_12
C1 0.022(3) 0.027(3) 0.020(3) 0.001(2) 0.007(2) -0.001(2)
C2 0.019(2) 0.028(3) 0.024(3) -0.004(2) 0.008(2) -0.001(2)
C3 0.016(2) 0.038(3) 0.023(3) -0.002(2) 0.005(2) -0.005(2)
C4 0.020(2) 0.031(3) 0.023(3) -0.008(2) 0.001(2) -0.001(2)
C5 0.021(3) 0.038(3) 0.024(3) 0.004(2) 0.006(2) -0.007(2)
C6 0.024(3) 0.031(3) 0.025(3) -0.002(2) 0.006(2) -0.006(2)
S1 0.0220(7) 0.0551(10) 0.0255(7) -0.0083(6) 0.0067(5) 0.0028(6)
C7 0.026(3) 0.039(3) 0.036(3) -0.010(3) 0.006(2) 0.003(2)
C8 0.027(3) 0.024(3) 0.041(3) -0.008(2) 0.011(2) -0.001(2)
S2 0.0302(7) 0.0413(8) 0.0286(7) -0.0003(6) 0.0121(6) -0.0074(6)
C9 0.038(3) 0.037(3) 0.031(3) 0.003(3) 0.010(2) -0.007(3)
C10 0.044(3) 0.034(3) 0.029(3) -0.008(2) 0.020(2) -0.001(3)
C11 0.047(4) 0.053(4) 0.072(5) -0.036(4) 0.029(3) -0.004(3)
C12 0.046(4) 0.041(4) 0.079(5) -0.023(4) -0.010(3) 0.008(3)
C13 0.059(4) 0.040(4) 0.041(4) 0.003(3) 0.025(3) 0.000(3)
C14 0.070(4) 0.021(3) 0.034(3) -0.001(2) 0.000(3) -0.001(3)
C15 0.028(3) 0.021(3) 0.023(3) -0.001(2) 0.010(2) -0.008(2)
C16 0.015(2) 0.036(3) 0.023(3) -0.004(2) 0.0075(19) -0.011(2)
C17 0.010(2) 0.043(3) 0.028(3) 0.003(2) 0.000(2) 0.003(2)
C18 0.015(2) 0.029(3) 0.027(3) 0.002(2) 0.008(2) 0.011(2)
C19 0.025(3) 0.029(3) 0.016(2) 0.009(2) 0.0065(19) 0.000(2)
C20 0.023(3) 0.039(3) 0.019(3) 0.008(2) 0.000(2) 0.006(2)
C21 0.024(3) 0.046(3) 0.015(3) -0.005(2) 0.004(2) -0.004(2)
C22 0.028(3) 0.033(3) 0.021(3) -0.011(2) 0.010(2) -0.003(2)
C23 0.034(3) 0.021(3) 0.030(3) 0.001(2) 0.016(2) -0.005(2)
C24 0.032(3) 0.023(3) 0.033(3) 0.007(2) 0.009(2) 0.003(2)
C25 0.026(3) 0.021(3) 0.035(3) 0.004(2) 0.012(2) 0.010(2)
C26 0.038(3) 0.020(3) 0.038(3) -0.004(2) 0.015(2) 0.006(2)
C27 0.041(3) 0.012(2) 0.040(3) -0.005(2) 0.019(2) -0.006(2)
C28 0.039(3) 0.024(3) 0.032(3) -0.009(2) 0.013(2) -0.015(2)
C29 0.020(3) 0.040(3) 0.027(3) -0.008(2) 0.003(2) -0.017(2)
C30 0.016(2) 0.056(4) 0.017(3) 0.001(2) -0.003(2) -0.008(2)
C31 0.011(2) 0.054(4) 0.024(3) 0.003(3) -0.003(2) 0.003(2)
C32 0.018(3) 0.043(3) 0.032(3) 0.011(3) -0.001(2) 0.017(2)
C33 0.023(3) 0.030(3) 0.041(3) 0.012(3) 0.005(2) 0.014(2)
C34 0.043(3) 0.018(3) 0.037(3) -0.009(2) 0.010(3) -0.007(2)
C35 0.040(3) 0.027(3) 0.039(3) -0.015(3) 0.002(3) -0.014(3)
C36 0.030(3) 0.055(4) 0.023(3) -0.010(3) -0.003(2) -0.014(3)
C37 0.020(3) 0.072(4) 0.019(3) 0.000(3) -0.010(2) -0.012(3)
C38 0.026(3) 0.049(4) 0.027(3) 0.009(3) -0.004(2) 0.005(3)
C39 0.027(3) 0.050(4) 0.028(3) 0.020(3) 0.002(2) 0.019(3)
C40 0.040(3) 0.019(3) 0.047(4) 0.013(3) 0.015(3) 0.011(2)
C41 0.047(3) 0.014(3) 0.044(3) 0.002(2) 0.019(3) 0.000(2)
C42 0.038(3) 0.025(3) 0.044(3) 0.011(3) 0.021(3) 0.020(3)
C43 0.046(3) 0.015(3) 0.043(3) -0.006(2) 0.023(3) 0.003(2)
C44 0.051(3) 0.018(3) 0.037(3) -0.008(2) 0.023(3) 0.001(2)
C45 0.043(3) 0.037(3) 0.030(3) -0.014(3) 0.014(3) -0.011(3)
C46 0.029(3) 0.052(4) 0.022(3) -0.012(3) 0.006(2) -0.016(3)
C47 0.028(3) 0.060(4) 0.013(3) 0.004(3) -0.004(2) -0.009(3)
C48 0.028(3) 0.054(4) 0.012(2) 0.004(2) -0.001(2) 0.000(3)
C49 0.023(3) 0.051(4) 0.032(3) 0.018(3) -0.002(2) 0.009(3)
C50 0.040(3) 0.028(3) 0.034(3) 0.015(2) 0.010(2) 0.008(3)
C51 0.045(3) 0.020(3) 0.051(4) -0.004(3) 0.016(3) -0.018(3)
C52 0.030(3) 0.031(3) 0.041(3) -0.009(3) 0.011(2) -0.022(2)
C53 0.023(3) 0.045(4) 0.039(3) 0.000(3) 0.004(2) -0.020(3)
C54 0.013(2) 0.066(4) 0.029(3) -0.003(3) -0.001(2) -0.008(3)
C55 0.014(3) 0.059(4) 0.035(3) 0.008(3) 0.004(2) 0.005(3)
C56 0.017(3) 0.055(4) 0.041(3) 0.015(3) 0.008(2) 0.019(3)
C57 0.031(3) 0.039(3) 0.041(3) 0.016(3) 0.022(2) 0.026(3)
C58 0.043(3) 0.024(3) 0.034(3) -0.002(2) 0.023(3) 0.004(2)
C59 0.034(3) 0.037(3) 0.041(3) 0.005(3) 0.026(3) 0.017(3)
C60 0.035(3) 0.043(3) 0.020(3) -0.005(2) 0.008(2) -0.006(3)
C61 0.031(3) 0.051(4) 0.015(3) 0.008(2) 0.003(2) -0.004(3)
C62 0.013(2) 0.036(3) 0.045(3) 0.000(3) 0.008(2) -0.009(2)
C63 0.032(3) 0.027(3) 0.036(3) 0.017(2) 0.011(2) -0.002(2)
C64 0.037(3) 0.025(3) 0.034(3) 0.007(2) 0.012(2) -0.013(2)
C65 0.027(3) 0.035(3) 0.035(3) 0.002(3) 0.017(2) -0.010(2)
C66 0.034(3) 0.039(3) 0.019(3) 0.010(2) 0.006(2) -0.001(3)
C67 0.017(2) 0.043(3) 0.031(3) 0.010(3) 0.012(2) 0.007(2)
C68 0.037(3) 0.041(3) 0.022(3) -0.004(2) 0.019(2) -0.001(3)
C69 0.027(3) 0.033(3) 0.029(3) 0.003(2) 0.018(2) 0.003(2)
C70 0.026(3) 0.037(3) 0.023(3) 0.006(2) 0.010(2) -0.006(2)
C71 0.029(3) 0.027(3) 0.045(3) 0.022(3) 0.011(2) 0.013(2)
C72 0.007(2) 0.057(4) 0.029(3) 0.011(3) 0.004(2) 0.002(2)
C73 0.044(5) 0.042(5) 0.071(7) -0.001(5) -0.016(5) 0.025(4)
S3 0.071(4) 0.062(4) 0.063(3) -0.005(3) -0.013(3) 0.020(3)
S4 0.061(3) 0.062(2) 0.077(2) 0.0191(17) 0.0190(17) 0.035(2)

loop_
_atom_type_symbol
_atom_type_description
_atom_type_scat_dispersion_real
_atom_type_scat_dispersion_imag
_atom_type_scat_source
C C 0.0033 0.0016 'International Tables Vol C Tables 4.2.6.8 and 6.1.1.4'
H H 0.0000 0.0000 'International Tables Vol C Tables 4.2.6.8 and 6.1.1.4'
S S 0.1246 0.1234 'International Tables Vol C Tables 4.2.6.8 and 6.1.1.4'

loop_
_geom_angle_atom_site_label_1
_geom_angle_atom_site_label_2
_geom_angle_atom_site_label_3
_geom_angle
_geom_angle_site_symmetry_1
_geom_angle_site_symmetry_3
C19 C1 C15 99.2(4) . .
C19 C1 C6 107.3(4) . .
C15 C1 C6 107.1(4) . .
C19 C1 C2 113.7(4) . .
C15 C1 C2 113.8(4) . .
C6 C1 C2 114.4(4) . .
C3 C2 C18 107.0(4) . .
C3 C2 C22 107.1(4) . .
C18 C2 C22 99.3(4) . .
C3 C2 C1 115.1(4) . .
C18 C2 C1 113.1(4) . .
C22 C2 C1 113.8(4) . .
C4 C3 C8 112.2(4) . .
C4 C3 C2 123.2(5) . .
C8 C3 C2 124.6(4) . .
C3 C4 C5 122.3(4) . .
C3 C4 S1 111.5(4) . .
C5 C4 S1 126.0(4) . .
C6 C5 C4 121.7(4) . .
C6 C5 S2 111.8(4) . .
C4 C5 S2 126.3(4) . .
C5 C6 C10 112.2(4) . .
C5 C6 C1 123.0(5) . .
C10 C6 C1 124.8(4) . .
C7 S1 C4 91.9(2) . .
C8 C7 C11 126.8(5) . .
C8 C7 S1 111.5(4) . .
C11 C7 S1 121.6(4) . .
C7 C8 C3 112.8(5) . .
C7 C8 H1 123.6 . .
C3 C8 H1 123.6 . .
C5 S2 C9 91.9(3) . .
C10 C9 C13 128.3(5) . .
C10 C9 S2 111.3(4) . .
C13 C9 S2 120.3(4) . .
C9 C10 C6 112.8(5) . .
C9 C10 H2 123.6 . .
C6 C10 H2 123.6 . .
C12 C11 C7 117.0(5) . .
C12 C11 H3 108.0 . .
C7 C11 H3 108.0 . .
C12 C11 H4 108.0 . .
C7 C11 H4 108.0 . .
H3 C11 H4 107.3 . .
C11 C12 H5 109.5 . .
C11 C12 H6 109.5 . .
H5 C12 H6 109.5 . .
C11 C12 H7 109.5 . .
H5 C12 H7 109.5 . .
H6 C12 H7 109.5 . .
C14 C13 C9 113.9(5) . .
C14 C13 H8 108.8 . .
C9 C13 H8 108.8 . .
C14 C13 H9 108.8 . .
C9 C13 H9 108.8 . .
H8 C13 H9 107.7 . .
C13 C14 H10 109.5 . .
C13 C14 H11 109.5 . .
H10 C14 H11 109.5 . .
C13 C14 H12 109.5 . .
H10 C14 H12 109.5 . .
H11 C14 H12 109.5 . .
C16 C15 C23 119.5(4) . .
C16 C15 C1 125.0(4) . .
C23 C15 C1 109.9(4) . .
C15 C16 C29 120.5(5) . .
C15 C16 C17 119.9(4) . .
C29 C16 C17 107.2(4) . .
C18 C17 C31 120.3(5) . .
C18 C17 C16 120.2(4) . .
C31 C17 C16 108.0(4) . .
C17 C18 C25 119.2(5) . .
C17 C18 C2 125.4(5) . .
C25 C18 C2 109.8(4) . .
C20 C19 C24 118.8(4) . .
C20 C19 C1 125.3(4) . .
C24 C19 C1 110.2(4) . .
C19 C20 C38 121.5(5) . .
C19 C20 C21 120.1(4) . .
C38 C20 C21 107.0(4) . .
C22 C21 C36 119.1(5) . .
C22 C21 C20 120.1(4) . .
C36 C21 C20 108.8(4) . .
C21 C22 C26 119.9(5) . .
C21 C22 C2 124.2(5) . .
C26 C22 C2 109.7(4) . .
C27 C23 C15 120.5(5) . .
C27 C23 C24 119.8(4) . .
C15 C23 C24 108.3(4) . .
C71 C24 C19 121.7(5) . .
C71 C24 C23 119.9(5) . .
C19 C24 C23 108.4(4) . .
C33 C25 C26 120.7(5) . .
C33 C25 C18 121.0(5) . .
C26 C25 C18 107.9(4) . .
C34 C26 C22 121.4(5) . .
C34 C26 C25 119.1(5) . .
C22 C26 C25 109.3(4) . .
C23 C27 C28 120.3(5) . .
C23 C27 C43 119.9(5) . .
C28 C27 C43 108.6(5) . .
C29 C28 C27 118.8(5) . .
C29 C28 C45 119.5(5) . .
C27 C28 C45 107.5(5) . .
C28 C29 C30 120.0(5) . .
C28 C29 C16 120.4(5) . .
C30 C29 C16 108.6(5) . .
C47 C30 C29 120.6(5) . .
C47 C30 C31 119.6(5) . .
C29 C30 C31 108.4(4) . .
C32 C31 C17 121.5(5) . .
C32 C31 C30 119.7(5) . .
C17 C31 C30 107.9(5) . .
C31 C32 C33 118.3(5) . .
C31 C32 C49 120.5(5) . .
C33 C32 C49 108.1(5) . .
C25 C33 C32 119.8(5) . .
C25 C33 C40 119.8(5) . .
C32 C33 C40 108.2(5) . .
C26 C34 C41 120.6(5) . .
C26 C34 C35 118.4(5) . .
C41 C34 C35 108.4(5) . .
C36 C35 C52 121.8(5) . .
C36 C35 C34 119.1(5) . .
C52 C35 C34 107.5(5) . .
C35 C36 C21 122.0(5) . .
C35 C36 C37 118.5(5) . .
C21 C36 C37 107.5(5) . .
C54 C37 C36 120.7(5) . .
C54 C37 C38 120.0(6) . .
C36 C37 C38 108.4(4) . .
C39 C38 C20 119.7(5) . .
C39 C38 C37 120.1(5) . .
C20 C38 C37 108.3(5) . .
C38 C39 C56 119.9(5) . .
C38 C39 C71 119.7(5) . .
C56 C39 C71 107.9(5) . .
C41 C40 C50 121.4(5) . .
C41 C40 C33 119.8(5) . .
C50 C40 C33 106.8(5) . .
C40 C41 C51 119.2(5) . .
C40 C41 C34 120.0(5) . .
C51 C41 C34 107.7(5) . .
C43 C42 C71 120.9(5) . .
C43 C42 C57 120.2(5) . .
C71 C42 C57 107.3(5) . .
C42 C43 C44 120.7(5) . .
C42 C43 C27 119.6(5) . .
C44 C43 C27 107.2(5) . .
C58 C44 C45 119.4(5) . .
C58 C44 C43 119.5(5) . .
C45 C44 C43 108.4(5) . .
C46 C45 C44 120.8(5) . .
C46 C45 C28 119.8(5) . .
C44 C45 C28 108.2(5) . .
C45 C46 C47 120.4(5) . .
C45 C46 C60 119.9(5) . .
C47 C46 C60 107.5(5) . .
C30 C47 C48 120.7(5) . .
C30 C47 C46 119.7(5) . .
C48 C47 C46 108.0(4) . .
C49 C48 C61 120.1(5) . .
C49 C48 C47 119.9(5) . .
C61 C48 C47 108.3(5) . .
C48 C49 C50 120.0(5) . .
C48 C49 C32 119.5(5) . .
C50 C49 C32 107.7(5) . .
C63 C50 C40 119.7(5) . .
C63 C50 C49 119.4(5) . .
C40 C50 C49 109.1(5) . .
C64 C51 C41 120.4(5) . .
C64 C51 C52 120.5(5) . .
C41 C51 C52 108.1(5) . .
C53 C52 C51 119.2(5) . .
C53 C52 C35 118.9(5) . .
C51 C52 C35 108.3(5) . .
C52 C53 C62 120.6(5) . .
C52 C53 C54 120.5(5) . .
C62 C53 C54 107.6(5) . .
C37 C54 C55 119.3(6) . .
C37 C54 C53 119.5(5) . .
C55 C54 C53 108.4(5) . .
C56 C55 C54 120.9(5) . .
C56 C55 C72 119.9(5) . .
C54 C55 C72 107.5(5) . .
C55 C56 C39 119.9(5) . .
C55 C56 C57 119.7(5) . .
C39 C56 C57 107.2(5) . .
C59 C57 C42 120.0(5) . .
C59 C57 C56 119.8(5) . .
C42 C57 C56 108.9(5) . .
C44 C58 C59 120.1(5) . .
C44 C58 C68 120.4(5) . .
C59 C58 C68 107.2(5) . .
C57 C59 C67 120.5(5) . .
C57 C59 C58 119.6(5) . .
C67 C59 C58 108.7(5) . .
C68 C60 C61 120.5(5) . .
C68 C60 C46 119.6(5) . .
C61 C60 C46 108.0(5) . .
C66 C61 C48 120.3(5) . .
C66 C61 C60 119.6(5) . .
C48 C61 C60 108.2(5) . .
C65 C62 C72 119.4(5) . .
C65 C62 C53 119.9(5) . .
C72 C62 C53 108.3(5) . .
C50 C63 C66 120.4(5) . .
C50 C63 C64 119.4(5) . .
C66 C63 C64 107.6(4) . .
C51 C64 C65 120.6(5) . .
C51 C64 C63 119.9(5) . .
C65 C64 C63 107.9(5) . .
C62 C65 C64 119.0(5) . .
C62 C65 C70 119.8(5) . .
C64 C65 C70 108.5(5) . .
C61 C66 C63 119.7(5) . .
C61 C66 C70 120.2(5) . .
C63 C66 C70 108.2(5) . .
C72 C67 C59 119.5(5) . .
C72 C67 C69 119.7(5) . .
C59 C67 C69 107.5(5) . .
C60 C68 C69 119.8(5) . .
C60 C68 C58 119.8(5) . .
C69 C68 C58 108.5(5) . .
C70 C69 C68 120.1(5) . .
C70 C69 C67 119.7(5) . .
C68 C69 C67 108.0(5) . .
C69 C70 C65 120.7(5) . .
C69 C70 C66 119.7(5) . .
C65 C70 C66 107.9(5) . .
C24 C71 C42 119.8(5) . .
C24 C71 C39 118.5(5) . .
C42 C71 C39 108.7(5) . .
C67 C72 C62 120.8(5) . .
C67 C72 C55 120.5(5) . .
C62 C72 C55 108.0(5) . .
S3 C73 S3 180.0(7) 3_566 .
S4 C73 S4 180.000(2) . 3_566

loop_
_geom_bond_atom_site_label_1
_geom_bond_atom_site_label_2
_geom_bond_distance
_geom_bond_site_symmetry_2
C1 C19 1.542(6) .
C1 C15 1.549(7) .
C1 C6 1.549(6) .
C1 C2 1.607(7) .
C2 C3 1.537(6) .
C2 C18 1.549(7) .
C2 C22 1.551(7) .
C3 C4 1.367(7) .
C3 C8 1.435(7) .
C4 C5 1.444(7) .
C4 S1 1.724(5) .
C5 C6 1.377(7) .
C5 S2 1.712(5) .
C6 C10 1.431(7) .
S1 C7 1.724(6) .
C7 C8 1.357(7) .
C7 C11 1.515(8) .
C8 H1 0.9500 .
S2 C9 1.737(6) .
C9 C10 1.360(7) .
C9 C13 1.513(8) .
C10 H2 0.9500 .
C11 C12 1.442(8) .
C11 H3 0.9900 .
C11 H4 0.9900 .
C12 H5 0.9800 .
C12 H6 0.9800 .
C12 H7 0.9800 .
C13 C14 1.484(8) .
C13 H8 0.9900 .
C13 H9 0.9900 .
C14 H10 0.9800 .
C14 H11 0.9800 .
C14 H12 0.9800 .
C15 C16 1.365(7) .
C15 C23 1.446(7) .
C16 C29 1.449(7) .
C16 C17 1.473(7) .
C17 C18 1.360(7) .
C17 C31 1.449(7) .
C18 C25 1.447(7) .
C19 C20 1.362(7) .
C19 C24 1.443(7) .
C20 C38 1.454(7) .
C20 C21 1.477(7) .
C21 C22 1.382(7) .
C21 C36 1.448(7) .
C22 C26 1.429(7) .
C23 C27 1.395(7) .
C23 C24 1.446(7) .
C24 C71 1.397(7) .
C25 C33 1.397(7) .
C25 C26 1.445(7) .
C26 C34 1.414(7) .
C27 C28 1.435(8) .
C27 C43 1.461(7) .
C28 C29 1.399(7) .
C28 C45 1.457(7) .
C29 C30 1.445(7) .
C30 C47 1.381(7) .
C30 C31 1.451(8) .
C31 C32 1.387(8) .
C32 C33 1.447(8) .
C32 C49 1.449(7) .
C33 C40 1.471(7) .
C34 C41 1.452(7) .
C34 C35 1.452(8) .
C35 C36 1.380(8) .
C35 C52 1.450(7) .
C36 C37 1.458(8) .
C37 C54 1.391(7) .
C37 C38 1.461(8) .
C38 C39 1.390(8) .
C39 C56 1.445(7) .
C39 C71 1.459(8) .
C40 C41 1.389(8) .
C40 C50 1.443(8) .
C41 C51 1.447(7) .
C42 C43 1.375(8) .
C42 C71 1.443(8) .
C42 C57 1.446(8) .
C43 C44 1.447(7) .
C44 C58 1.393(7) .
C44 C45 1.438(8) .
C45 C46 1.389(8) .
C46 C47 1.453(8) .
C46 C60 1.456(7) .
C47 C48 1.446(8) .
C48 C49 1.387(8) .
C48 C61 1.439(7) .
C49 C50 1.448(8) .
C50 C63 1.390(7) .
C51 C64 1.391(7) .
C51 C52 1.448(8) .
C52 C53 1.391(8) .
C53 C62 1.445(8) .
C53 C54 1.448(8) .
C54 C55 1.447(8) .
C55 C56 1.389(8) .
C55 C72 1.452(7) .
C56 C57 1.463(8) .
C57 C59 1.392(7) .
C58 C59 1.456(8) .
C58 C68 1.456(7) .
C59 C67 1.444(8) .
C60 C68 1.392(7) .
C60 C61 1.446(8) .
C61 C66 1.383(7) .
C62 C65 1.415(7) .
C62 C72 1.445(8) .
C63 C66 1.444(8) .
C63 C64 1.470(7) .
C64 C65 1.438(7) .
C65 C70 1.448(7) .
C66 C70 1.456(7) .
C67 C72 1.395(8) .
C67 C69 1.465(7) .
C68 C69 1.442(8) .
C69 C70 1.390(7) .
C73 S3 1.519(7) 3_566
C73 S3 1.519(7) .
C73 S4 1.573(4) .
C73 S4 1.573(4) 3_566

loop_
_geom_torsion_atom_site_label_1
_geom_torsion_atom_site_label_2
_geom_torsion_atom_site_label_3
_geom_torsion_atom_site_label_4
_geom_torsion
C19 C1 C2 C3 124.3(4)
C15 C1 C2 C3 -123.0(4)
C6 C1 C2 C3 0.5(6)
C19 C1 C2 C18 -112.2(4)
C15 C1 C2 C18 0.4(5)
C6 C1 C2 C18 124.0(4)
C19 C1 C2 C22 0.1(6)
C15 C1 C2 C22 112.8(4)
C6 C1 C2 C22 -123.7(4)
C18 C2 C3 C4 -123.7(5)
C22 C2 C3 C4 130.6(5)
C1 C2 C3 C4 3.0(7)
C18 C2 C3 C8 58.5(6)
C22 C2 C3 C8 -47.2(6)
C1 C2 C3 C8 -174.8(4)
C8 C3 C4 C5 175.4(4)
C2 C3 C4 C5 -2.7(7)
C8 C3 C4 S1 0.8(5)
C2 C3 C4 S1 -177.2(4)
C3 C4 C5 C6 -1.7(8)
S1 C4 C5 C6 172.1(4)
C3 C4 C5 S2 -176.2(4)
S1 C4 C5 S2 -2.5(7)
C4 C5 C6 C10 -174.2(4)
S2 C5 C6 C10 1.0(6)
C4 C5 C6 C1 5.4(7)
S2 C5 C6 C1 -179.3(4)
C19 C1 C6 C5 -131.8(5)
C15 C1 C6 C5 122.4(5)
C2 C1 C6 C5 -4.6(7)
C19 C1 C6 C10 47.8(6)
C15 C1 C6 C10 -57.9(6)
C2 C1 C6 C10 175.0(4)
C3 C4 S1 C7 0.1(4)
C5 C4 S1 C7 -174.3(4)
C4 S1 C7 C8 -1.0(4)
C4 S1 C7 C11 176.8(5)
C11 C7 C8 C3 -176.0(5)
S1 C7 C8 C3 1.6(6)
C4 C3 C8 C7 -1.6(6)
C2 C3 C8 C7 176.4(5)
C6 C5 S2 C9 -1.7(4)
C4 C5 S2 C9 173.3(5)
C5 S2 C9 C10 1.9(4)
C5 S2 C9 C13 -180.0(5)
C13 C9 C10 C6 -179.6(5)
S2 C9 C10 C6 -1.6(6)
C5 C6 C10 C9 0.4(7)
C1 C6 C10 C9 -179.2(5)
C8 C7 C11 C12 -122.9(7)
S1 C7 C11 C12 59.7(8)
C10 C9 C13 C14 -59.6(8)
S2 C9 C13 C14 122.7(5)
C19 C1 C15 C16 134.0(5)
C6 C1 C15 C16 -114.5(5)
C2 C1 C15 C16 12.9(6)
C19 C1 C15 C23 -19.1(5)
C6 C1 C15 C23 92.3(4)
C2 C1 C15 C23 -140.3(4)
C23 C15 C16 C29 -0.8(7)
C1 C15 C16 C29 -151.6(4)
C23 C15 C16 C17 136.5(5)
C1 C15 C16 C17 -14.3(7)
C15 C16 C17 C18 0.9(7)
C29 C16 C17 C18 143.1(4)
C15 C16 C17 C31 -142.6(4)
C29 C16 C17 C31 -0.3(5)
C31 C17 C18 C25 1.5(7)
C16 C17 C18 C25 -137.5(5)
C31 C17 C18 C2 152.4(4)
C16 C17 C18 C2 13.4(7)
C3 C2 C18 C17 114.6(5)
C22 C2 C18 C17 -134.2(5)
C1 C2 C18 C17 -13.2(6)
C3 C2 C18 C25 -92.2(4)
C22 C2 C18 C25 19.0(5)
C1 C2 C18 C25 139.9(4)
C15 C1 C19 C20 -134.2(5)
C6 C1 C19 C20 114.5(5)
C2 C1 C19 C20 -13.1(6)
C15 C1 C19 C24 18.7(5)
C6 C1 C19 C24 -92.6(5)
C2 C1 C19 C24 139.9(4)
C24 C19 C20 C38 1.3(7)
C1 C19 C20 C38 152.1(5)
C24 C19 C20 C21 -137.4(5)
C1 C19 C20 C21 13.5(7)
C19 C20 C21 C22 0.6(7)
C38 C20 C21 C22 -143.3(5)
C19 C20 C21 C36 142.8(5)
C38 C20 C21 C36 -1.1(5)
C36 C21 C22 C26 -2.9(7)
C20 C21 C22 C26 135.5(5)
C36 C21 C22 C2 -152.5(5)
C20 C21 C22 C2 -14.0(7)
C3 C2 C22 C21 -115.5(5)
C18 C2 C22 C21 133.3(5)
C1 C2 C22 C21 12.9(6)
C3 C2 C22 C26 92.3(5)
C18 C2 C22 C26 -18.8(5)
C1 C2 C22 C26 -139.2(4)
C16 C15 C23 C27 1.8(7)
C1 C15 C23 C27 156.6(4)
C16 C15 C23 C24 -141.5(5)
C1 C15 C23 C24 13.3(5)
C20 C19 C24 C71 -2.7(7)
C1 C19 C24 C71 -157.7(4)
C20 C19 C24 C23 142.7(4)
C1 C19 C24 C23 -12.2(5)
C27 C23 C24 C71 1.9(7)
C15 C23 C24 C71 145.5(5)
C27 C23 C24 C19 -144.3(5)
C15 C23 C24 C19 -0.7(5)
C17 C18 C25 C33 -2.9(7)
C2 C18 C25 C33 -158.0(4)
C17 C18 C25 C26 142.1(4)
C2 C18 C25 C26 -13.0(5)
C21 C22 C26 C34 3.8(7)
C2 C22 C26 C34 157.4(5)
C21 C22 C26 C25 -141.0(5)
C2 C22 C26 C25 12.6(5)
C33 C25 C26 C34 -0.4(7)
C18 C25 C26 C34 -145.5(4)
C33 C25 C26 C22 145.3(5)
C18 C25 C26 C22 0.2(5)
C15 C23 C27 C28 -0.4(7)
C24 C23 C27 C28 138.8(5)
C15 C23 C27 C43 -140.1(5)
C24 C23 C27 C43 -0.9(7)
C23 C27 C28 C29 -2.0(7)
C43 C27 C28 C29 141.7(5)
C23 C27 C28 C45 -141.7(5)
C43 C27 C28 C45 2.0(6)
C27 C28 C29 C30 -136.9(5)
C45 C28 C29 C30 -2.0(7)
C27 C28 C29 C16 3.0(7)
C45 C28 C29 C16 137.9(5)
C15 C16 C29 C28 -1.7(7)
C17 C16 C29 C28 -143.6(5)
C15 C16 C29 C30 142.3(5)
C17 C16 C29 C30 0.3(5)
C28 C29 C30 C47 0.7(7)
C16 C29 C30 C47 -143.5(5)
C28 C29 C30 C31 143.9(5)
C16 C29 C30 C31 -0.2(5)
C18 C17 C31 C32 0.7(7)
C16 C17 C31 C32 144.2(5)
C18 C17 C31 C30 -143.2(4)
C16 C17 C31 C30 0.2(5)
C47 C30 C31 C32 -1.1(7)
C29 C30 C31 C32 -144.7(4)
C47 C30 C31 C17 143.7(5)
C29 C30 C31 C17 0.0(5)
C17 C31 C32 C33 -1.6(7)
C30 C31 C32 C33 138.2(5)
C17 C31 C32 C49 -138.2(5)
C30 C31 C32 C49 1.6(7)
C26 C25 C33 C32 -138.6(5)
C18 C25 C33 C32 2.0(7)
C26 C25 C33 C40 -0.8(7)
C18 C25 C33 C40 139.7(5)
C31 C32 C33 C25 0.3(7)
C49 C32 C33 C25 141.7(5)
C31 C32 C33 C40 -141.9(4)
C49 C32 C33 C40 -0.4(5)
C22 C26 C34 C41 -140.4(5)
C25 C26 C34 C41 1.2(7)
C22 C26 C34 C35 -3.0(7)
C25 C26 C34 C35 138.5(5)
C26 C34 C35 C36 1.3(7)
C41 C34 C35 C36 143.4(5)
C26 C34 C35 C52 -142.6(5)
C41 C34 C35 C52 -0.5(6)
C52 C35 C36 C21 138.1(5)
C34 C35 C36 C21 -0.5(8)
C52 C35 C36 C37 0.1(7)
C34 C35 C36 C37 -138.6(5)
C22 C21 C36 C35 1.3(8)
C20 C21 C36 C35 -141.4(5)
C22 C21 C36 C37 143.3(5)
C20 C21 C36 C37 0.6(5)
C35 C36 C37 C54 -0.5(7)
C21 C36 C37 C54 -144.0(5)
C35 C36 C37 C38 143.7(5)
C21 C36 C37 C38 0.2(6)
C19 C20 C38 C39 0.7(7)
C21 C20 C38 C39 144.0(5)
C19 C20 C38 C37 -142.1(5)
C21 C20 C38 C37 1.2(5)
C54 C37 C38 C39 1.0(7)
C36 C37 C38 C39 -143.5(5)
C54 C37 C38 C20 143.6(5)
C36 C37 C38 C20 -0.9(6)
C20 C38 C39 C56 -138.8(5)
C37 C38 C39 C56 -0.3(7)
C20 C38 C39 C71 -1.3(7)
C37 C38 C39 C71 137.2(5)
C25 C33 C40 C41 1.4(7)
C32 C33 C40 C41 143.5(5)
C25 C33 C40 C50 -141.8(5)
C32 C33 C40 C50 0.3(5)
C50 C40 C41 C51 0.7(7)
C33 C40 C41 C51 -137.1(5)
C50 C40 C41 C34 137.1(5)
C33 C40 C41 C34 -0.7(7)
C26 C34 C41 C40 -0.6(8)
C35 C34 C41 C40 -141.7(5)
C26 C34 C41 C51 140.2(5)
C35 C34 C41 C51 -0.9(6)
C71 C42 C43 C44 -138.4(5)
C57 C42 C43 C44 0.1(7)
C71 C42 C43 C27 -1.4(8)
C57 C42 C43 C27 137.2(5)
C23 C27 C43 C42 0.7(7)
C28 C27 C43 C42 -143.2(5)
C23 C27 C43 C44 142.9(5)
C28 C27 C43 C44 -1.0(6)
C42 C43 C44 C58 -0.2(7)
C27 C43 C44 C58 -141.9(5)
C42 C43 C44 C45 141.3(5)
C27 C43 C44 C45 -0.4(6)
C58 C44 C45 C46 -0.6(8)
C43 C44 C45 C46 -142.0(5)
C58 C44 C45 C28 143.2(5)
C43 C44 C45 C28 1.7(6)
C29 C28 C45 C46 2.5(8)
C27 C28 C45 C46 141.9(5)
C29 C28 C45 C44 -141.6(5)
C27 C28 C45 C44 -2.3(6)
C44 C45 C46 C47 138.0(5)
C28 C45 C46 C47 -1.7(8)
C44 C45 C46 C60 0.3(8)
C28 C45 C46 C60 -139.4(5)
C29 C30 C47 C48 139.0(5)
C31 C30 C47 C48 -0.2(7)
C29 C30 C47 C46 0.2(7)
C31 C30 C47 C46 -139.0(5)
C45 C46 C47 C30 0.3(7)
C60 C46 C47 C30 142.6(5)
C45 C46 C47 C48 -143.1(5)
C60 C46 C47 C48 -0.8(6)
C30 C47 C48 C49 0.9(7)
C46 C47 C48 C49 144.0(5)
C30 C47 C48 C61 -142.2(5)
C46 C47 C48 C61 0.8(5)
C61 C48 C49 C50 1.5(8)
C47 C48 C49 C50 -137.3(5)
C61 C48 C49 C32 138.4(5)
C47 C48 C49 C32 -0.4(7)
C31 C32 C49 C48 -0.9(7)
C33 C32 C49 C48 -141.3(5)
C31 C32 C49 C50 140.7(5)
C33 C32 C49 C50 0.3(6)
C41 C40 C50 C63 0.2(8)
C33 C40 C50 C63 142.7(5)
C41 C40 C50 C49 -142.7(5)
C33 C40 C50 C49 -0.2(6)
C48 C49 C50 C63 -1.7(7)
C32 C49 C50 C63 -143.1(5)
C48 C49 C50 C40 141.3(5)
C32 C49 C50 C40 -0.1(6)
C40 C41 C51 C64 -1.1(8)
C34 C41 C51 C64 -142.3(5)
C40 C41 C51 C52 143.2(5)
C34 C41 C51 C52 2.0(6)
C64 C51 C52 C53 1.6(7)
C41 C51 C52 C53 -142.6(5)
C64 C51 C52 C35 141.9(5)
C41 C51 C52 C35 -2.4(6)
C36 C35 C52 C53 -0.6(8)
C34 C35 C52 C53 142.2(5)
C36 C35 C52 C51 -141.0(5)
C34 C35 C52 C51 1.8(6)
C51 C52 C53 C62 -1.6(7)
C35 C52 C53 C62 -137.7(5)
C51 C52 C53 C54 137.5(5)
C35 C52 C53 C54 1.5(8)
C36 C37 C54 C55 138.5(5)
C38 C37 C54 C55 -1.6(7)
C36 C37 C54 C53 1.3(8)
C38 C37 C54 C53 -138.8(5)
C52 C53 C54 C37 -1.8(8)
C62 C53 C54 C37 142.0(5)
C52 C53 C54 C55 -143.2(5)
C62 C53 C54 C55 0.6(5)
C37 C54 C55 C56 1.6(7)
C53 C54 C55 C56 143.0(5)
C37 C54 C55 C72 -141.4(5)
C53 C54 C55 C72 0.1(5)
C54 C55 C56 C39 -0.9(8)
C72 C55 C56 C39 137.6(5)
C54 C55 C56 C57 -137.0(5)
C72 C55 C56 C57 1.6(7)
C38 C39 C56 C55 0.3(7)
C71 C39 C56 C55 -141.6(5)
C38 C39 C56 C57 141.2(5)
C71 C39 C56 C57 -0.7(5)
C43 C42 C57 C59 -0.3(7)
C71 C42 C57 C59 143.3(5)
C43 C42 C57 C56 -143.8(5)
C71 C42 C57 C56 -0.3(6)
C55 C56 C57 C59 -2.0(7)
C39 C56 C57 C59 -143.0(5)
C55 C56 C57 C42 141.6(5)
C39 C56 C57 C42 0.6(6)
C45 C44 C58 C59 -136.9(5)
C43 C44 C58 C59 0.4(7)
C45 C44 C58 C68 0.5(8)
C43 C44 C58 C68 137.8(5)
C42 C57 C59 C67 -139.2(5)
C56 C57 C59 C67 0.4(7)
C42 C57 C59 C58 0.4(7)
C56 C57 C59 C58 140.0(5)
C44 C58 C59 C57 -0.5(7)
C68 C58 C59 C57 -142.8(5)
C44 C58 C59 C67 143.4(5)
C68 C58 C59 C67 1.1(6)
C45 C46 C60 C68 0.0(8)
C47 C46 C60 C68 -142.5(5)
C45 C46 C60 C61 143.0(5)
C47 C46 C60 C61 0.5(6)
C49 C48 C61 C66 -0.9(8)
C47 C48 C61 C66 142.1(5)
C49 C48 C61 C60 -143.6(5)
C47 C48 C61 C60 -0.5(6)
C68 C60 C61 C66 -0.4(7)
C46 C60 C61 C66 -142.9(5)
C68 C60 C61 C48 142.6(5)
C46 C60 C61 C48 0.0(6)
C52 C53 C62 C65 0.6(7)
C54 C53 C62 C65 -143.1(5)
C52 C53 C62 C72 142.7(5)
C54 C53 C62 C72 -1.0(5)
C40 C50 C63 C66 -137.9(5)
C49 C50 C63 C66 1.2(7)
C40 C50 C63 C64 -0.7(7)
C49 C50 C63 C64 138.4(5)
C41 C51 C64 C65 139.3(5)
C52 C51 C64 C65 -0.6(7)
C41 C51 C64 C63 0.5(8)
C52 C51 C64 C63 -139.4(5)
C50 C63 C64 C51 0.4(7)
C66 C63 C64 C51 142.4(5)
C50 C63 C64 C65 -143.1(5)
C66 C63 C64 C65 -1.0(5)
C72 C62 C65 C64 -137.5(5)
C53 C62 C65 C64 0.4(7)
C72 C62 C65 C70 -0.2(7)
C53 C62 C65 C70 137.7(5)
C51 C64 C65 C62 -0.4(7)
C63 C64 C65 C62 142.7(5)
C51 C64 C65 C70 -142.1(5)
C63 C64 C65 C70 1.0(5)
C48 C61 C66 C63 0.5(7)
C60 C61 C66 C63 139.0(5)
C48 C61 C66 C70 -137.9(5)
C60 C61 C66 C70 0.6(7)
C50 C63 C66 C61 -0.6(7)
C64 C63 C66 C61 -142.2(5)
C50 C63 C66 C70 142.2(5)
C64 C63 C66 C70 0.6(5)
C57 C59 C67 C72 1.7(7)
C58 C59 C67 C72 -141.8(5)
C57 C59 C67 C69 142.6(5)
C58 C59 C67 C69 -0.9(5)
C61 C60 C68 C69 0.2(7)
C46 C60 C68 C69 138.6(5)
C61 C60 C68 C58 -138.3(5)
C46 C60 C68 C58 0.0(8)
C44 C58 C68 C60 -0.3(8)
C59 C58 C68 C60 141.9(5)
C44 C58 C68 C69 -143.0(5)
C59 C58 C68 C69 -0.8(5)
C60 C68 C69 C70 -0.3(7)
C58 C68 C69 C70 142.4(5)
C60 C68 C69 C67 -142.5(5)
C58 C68 C69 C67 0.2(5)
C72 C67 C69 C70 -1.2(7)
C59 C67 C69 C70 -142.0(5)
C72 C67 C69 C68 141.2(5)
C59 C67 C69 C68 0.5(5)
C68 C69 C70 C65 -138.1(5)
C67 C69 C70 C65 -0.2(7)
C68 C69 C70 C66 0.5(7)
C67 C69 C70 C66 138.4(5)
C62 C65 C70 C69 0.9(7)
C64 C65 C70 C69 142.2(5)
C62 C65 C70 C66 -142.0(5)
C64 C65 C70 C66 -0.6(5)
C61 C66 C70 C69 -0.6(7)
C63 C66 C70 C69 -143.3(5)
C61 C66 C70 C65 142.6(5)
C63 C66 C70 C65 0.0(5)
C19 C24 C71 C42 139.1(5)
C23 C24 C71 C42 -2.5(7)
C19 C24 C71 C39 2.2(7)
C23 C24 C71 C39 -139.4(5)
C43 C42 C71 C24 2.3(8)
C57 C42 C71 C24 -140.9(5)
C43 C42 C71 C39 143.0(5)
C57 C42 C71 C39 -0.2(5)
C38 C39 C71 C24 -0.1(7)
C56 C39 C71 C24 141.8(5)
C38 C39 C71 C42 -141.4(5)
C56 C39 C71 C42 0.6(5)
C59 C67 C72 C62 138.0(5)
C69 C67 C72 C62 1.9(7)
C59 C67 C72 C55 -2.2(7)
C69 C67 C72 C55 -138.3(5)
C65 C62 C72 C67 -1.2(7)
C53 C62 C72 C67 -143.5(5)
C65 C62 C72 C55 143.4(5)
C53 C62 C72 C55 1.1(5)
C56 C55 C72 C67 0.6(7)
C54 C55 C72 C67 144.0(5)
C56 C55 C72 C62 -144.1(5)
C54 C55 C72 C62 -0.7(5)
